data_7114837
loop_
_publ_author_name
'Richtzenhain, Heiko'
'Blake, Alexander J.'
'Bruce, Duncan W.'
'Fallis, Ian A.'
'Li, Wan-Sheung'
'Schr\"oder, Martin'

_publ_section_title
;
 Metal-mediated formation of liquid crystals: synthesis, structural and
 thermal analysis of palladium(ii) complexes of crown thioether
 derivativesElectronic supplementary information (ESI) available: Figs.
 1--3 with full captions, Fig. 4: view of the packing of [Pd(7)][BF4]2.
 Fig. 5: schematic of undulating layers in [Pd(7)][BF4]2. See
 http://www.rsc.org/suppdata/cc/b1/b107027b/
;
_journal_issue 24
_journal_name_full 'Chemical Communications'
_journal_page_first 2580
_journal_paper_doi 10.1039/b107027b
_journal_year 2001
_chemical_formula_structural 'C28 H36 O6 Pd 2+, 2(BF4) -'
_chemical_formula_sum 'C28 H36 B2 F8 O6 Pd S4'
_chemical_formula_weight 876.83
_chemical_name_common '[16]aneS4-bisanisate-Pd(II)'
_chemical_name_systematic
; 
? 
;
_space_group_IT_number 14
_symmetry_cell_setting monoclinic
_symmetry_space_group_name_Hall '-P 2yn'
_symmetry_space_group_name_H-M 'P 1 21/n 1'
_atom_sites_solution_hydrogens geom
_atom_sites_solution_primary heavy
_atom_sites_solution_secondary difmap
_audit_creation_method SHELXL
_cell_angle_alpha 90.00(5)
_cell_angle_beta 107.72(3)
_cell_angle_gamma 90.00(5)
_cell_formula_units_Z 2
_cell_length_a 12.832(5)
_cell_length_b 10.224(7)
_cell_length_c 13.609(7)
_cell_measurement_reflns_used 15
_cell_measurement_temperature 150(2)
_cell_measurement_theta_max 13.5
_cell_measurement_theta_min 10.0
_cell_volume 1700.7(16)
_computing_cell_refinement DIF4
_computing_data_collection 'DIF4 (Stoe & Cie, 1992a)'
_computing_data_reduction 'REDU4 (Stoe & Cie, 1992b)'
_computing_molecular_graphics 'SHELXTL/PC (Sheldrick, 1992)'
_computing_publication_material 'SHELXL93; PLATON (Spek, 2001)'
_computing_structure_refinement 'SHELXL93 (Sheldrick, 1993)'
_computing_structure_solution 'SHELXS86 (Sheldrick, 1990)'
_diffrn_ambient_temperature 150(2)
_diffrn_measurement_device 'Stoe Stadi-4 four-circle'
_diffrn_measurement_method omega/theta
_diffrn_radiation_monochromator graphite
_diffrn_radiation_source 'fine-focus sealed tube'
_diffrn_radiation_type MoK\a
_diffrn_radiation_wavelength 0.71073
_diffrn_reflns_av_R_equivalents 0.043
_diffrn_reflns_av_sigmaI/netI 0.075
_diffrn_reflns_limit_h_max 13
_diffrn_reflns_limit_h_min -13
_diffrn_reflns_limit_k_max 10
_diffrn_reflns_limit_k_min 0
_diffrn_reflns_limit_l_max 14
_diffrn_reflns_limit_l_min -14
_diffrn_reflns_number 3375
_diffrn_reflns_theta_max 22.48
_diffrn_reflns_theta_min 2.54
_diffrn_standards_decay_% none
_diffrn_standards_interval_time 60
_diffrn_standards_number 3
_exptl_absorpt_coefficient_mu 0.876
_exptl_absorpt_correction_T_max 0.921
_exptl_absorpt_correction_T_min 0.837
_exptl_absorpt_correction_type numerical
_exptl_crystal_colour colourless
_exptl_crystal_density_diffrn 1.712
_exptl_crystal_density_meas ?
_exptl_crystal_density_method none
_exptl_crystal_description tablet
_exptl_crystal_F_000 888
_exptl_crystal_size_max 0.156
_exptl_crystal_size_mid 0.110
_exptl_crystal_size_min 0.078
_refine_diff_density_max 0.59
_refine_diff_density_min -0.39
_refine_diff_density_rms 0.09
_refine_ls_extinction_coef none
_refine_ls_extinction_method none
_refine_ls_goodness_of_fit_all 1.034
_refine_ls_goodness_of_fit_obs 1.084
_refine_ls_hydrogen_treatment constr
_refine_ls_matrix_type full
_refine_ls_number_parameters 235
_refine_ls_number_reflns 2205
_refine_ls_number_restraints 58
_refine_ls_restrained_S_all 1.153
_refine_ls_restrained_S_obs 1.229
_refine_ls_R_factor_all 0.0761
_refine_ls_R_factor_obs 0.0430
_refine_ls_shift/esd_max -0.098
_refine_ls_shift/esd_mean 0.008
_refine_ls_structure_factor_coef Fsqd
_refine_ls_weighting_details 'w=1/[\s^2^(Fo^2^)+(0.034P)^2^+1.044P] where P=(Fo^2^+2Fc^2^)/3'
_refine_ls_weighting_scheme calc
_refine_ls_wR_factor_all 0.0922
_refine_ls_wR_factor_obs 0.0797
_reflns_number_observed 1604
_reflns_number_total 2213
_reflns_observed_criterion >2sigma(I)
_cod_data_source_file b107027b.txt
_cod_data_source_block PD16MB
_cod_depositor_comments
;
The following automatic conversions were performed:

'_symmetry_cell_setting' value 'Monoclinic' changed to 'monoclinic'
according to
/usr/data/users/saulius/automatic-downloads/retrospective/RSC/lib/dictionaries/cif_core.dic
dictionary named 'cif_core.dic' version 2.4.2 from
2011-04-26.

'_geom_bond_publ_flag' value 'Yes' changed to 'yes'
according to
/usr/data/users/saulius/automatic-downloads/retrospective/RSC/lib/dictionaries/cif_core.dic
dictionary named 'cif_core.dic' version 2.4.2 from 2011-04-26 (2
times).

'_geom_angle_publ_flag' value 'Yes' changed to 'yes'
according to
/usr/data/users/saulius/automatic-downloads/retrospective/RSC/lib/dictionaries/cif_core.dic
dictionary named 'cif_core.dic' version 2.4.2 from 2011-04-26 (2
times).

Automatic conversion script
Id: cif_fix_values 2281 2013-09-26 08:29:07Z andrius 

The following automatic conversions were performed:

'_exptl_crystal_density_meas' value 'none' was changed to '?' - the
value is perceived as not measured.

Automatic conversion script
Id: cif_fix_values 3008 2015-01-20 13:52:24Z robertas 

The following automatic conversions were performed:

'_refine_ls_weighting_scheme' value 'calc
w=1/[\s^2^(Fo^2^)+(0.034P)^2^+1.044P] where P=(Fo^2^+2Fc^2^)/3' was
changed to 'calc'. New tag '_refine_ls_weighting_details' was
created. The value of the new tag was set to
'w=1/[\s^2^(Fo^2^)+(0.034P)^2^+1.044P] where P=(Fo^2^+2Fc^2^)/3'.

Automatic conversion script
Id: cif_fix_values 3143 2015-03-26 13:38:13Z robertas 
;
_cod_original_sg_symbol_H-M P2(1)/n
_cod_database_code 7114837

loop_
_symmetry_equiv_pos_as_xyz
'x, y, z'
'-x+1/2, y+1/2, -z+1/2'
'-x, -y, -z'
'x-1/2, -y-1/2, z-1/2'

loop_
_atom_site_aniso_label
_atom_site_aniso_U_11
_atom_site_aniso_U_22
_atom_site_aniso_U_33
_atom_site_aniso_U_23
_atom_site_aniso_U_13
_atom_site_aniso_U_12
Pd 0.0143(4) 0.0250(5) 0.0158(4) -0.0041(4) 0.0060(3) -0.0035(4)
S1 0.0226(9) 0.0311(12) 0.0200(9) -0.0034(8) 0.0099(7) -0.0055(9)
C2 0.032(4) 0.032(5) 0.024(4) 0.006(4) 0.010(3) -0.009(4)
C3 0.038(4) 0.019(5) 0.024(4) 0.000(4) 0.007(3) -0.008(4)
C4 0.039(5) 0.024(5) 0.035(4) 0.001(4) 0.018(4) 0.001(4)
S5 0.0189(9) 0.0318(12) 0.0191(9) -0.0035(9) 0.0061(7) -0.0003(8)
C6 0.021(4) 0.038(5) 0.029(4) -0.008(4) 0.011(3) 0.003(4)
C7 0.022(4) 0.044(6) 0.033(4) -0.006(4) 0.015(3) 0.000(4)
C8 0.020(4) 0.034(5) 0.032(4) -0.013(4) 0.014(3) -0.014(4)
O31 0.032(3) 0.030(3) 0.025(3) 0.005(2) 0.009(2) -0.005(2)
C32 0.028(4) 0.027(5) 0.027(4) 0.008(4) 0.010(3) 0.010(4)
O32 0.051(3) 0.037(4) 0.035(3) 0.004(3) 0.019(3) -0.015(3)
C33 0.028(4) 0.021(5) 0.025(4) 0.011(3) 0.011(3) 0.007(4)
C34 0.040(4) 0.016(4) 0.030(4) 0.010(4) 0.021(4) 0.010(4)
C35 0.031(3) 0.018(4) 0.031(4) -0.002(4) 0.019(3) -0.001(4)
C36 0.034(4) 0.025(5) 0.033(4) 0.005(4) 0.018(3) 0.010(4)
O36 0.040(3) 0.039(4) 0.030(3) -0.007(2) 0.020(2) -0.006(3)
C36M 0.049(5) 0.054(6) 0.037(4) -0.016(4) 0.022(4) -0.021(5)
C37 0.028(4) 0.024(5) 0.033(4) 0.003(4) 0.020(3) 0.002(4)
C38 0.028(4) 0.021(4) 0.030(4) 0.007(4) 0.012(3) 0.005(4)
B 0.025(5) 0.034(6) 0.028(5) -0.013(5) 0.006(4) -0.003(4)
F1 0.041(3) 0.086(4) 0.071(3) -0.029(3) 0.029(3) 0.002(3)

loop_
_atom_site_label
_atom_site_type_symbol
_atom_site_fract_x
_atom_site_fract_y
_atom_site_fract_z
_atom_site_U_iso_or_equiv
_atom_site_thermal_displace_type
_atom_site_occupancy
_atom_site_calc_flag
_atom_site_refinement_flags
_atom_site_disorder_group
Pd Pd 1.0000 0.0000 1.0000 0.0181(2) Uani 1 d S .
S1 S 0.89400(13) -0.0650(2) 1.10204(12) 0.0238(4) Uani 1 d . .
C2 C 0.9166(5) -0.2375(7) 1.1293(5) 0.029(2) Uani 1 d . .
H2A H 0.8642(5) -0.2680(7) 1.1626(5) 0.035 Uiso 1 calc R .
H2B H 0.9024(5) -0.2841(7) 1.0645(5) 0.035 Uiso 1 calc R .
C3 C 1.0304(6) -0.2718(7) 1.1970(5) 0.028(2) Uani 1 d . .
H3 H 1.0281(6) -0.3616(7) 1.2214(5) 0.033 Uiso 1 calc R .
C4 C 1.1171(6) -0.2666(7) 1.1435(6) 0.031(2) Uani 1 d . .
H4A H 1.0919(6) -0.3160(7) 1.0798(6) 0.037 Uiso 1 calc R .
H4B H 1.1825(6) -0.3090(7) 1.1869(6) 0.037 Uiso 1 calc R .
S5 S 1.15262(13) -0.1019(2) 1.11354(12) 0.0232(5) Uani 1 d . .
C6 C 1.2361(5) -0.1549(8) 1.0335(5) 0.028(2) Uani 1 d . .
H6A H 1.2836(5) -0.2255(8) 1.0682(5) 0.034 Uiso 1 calc R .
H6B H 1.1885(5) -0.1888(8) 0.9688(5) 0.034 Uiso 1 calc R .
C7 C 1.3057(5) -0.0454(7) 1.0108(5) 0.031(2) Uani 1 d . .
H7A H 1.3311(5) -0.0711(7) 0.9534(5) 0.038 Uiso 1 calc R .
H7B H 1.3695(5) -0.0329(7) 1.0705(5) 0.038 Uiso 1 calc R .
C8 C 1.2442(5) 0.0837(7) 0.9849(5) 0.027(2) Uani 1 d . .
H8A H 1.2840(5) 0.1417(7) 0.9539(5) 0.033 Uiso 1 d R .
H8C H 1.2405(5) 0.1234(7) 1.0477(5) 0.033 Uiso 1 d R .
O31 O 1.0662(4) -0.1890(5) 1.2862(3) 0.0288(12) Uani 1 d . .
C32 C 1.0290(6) -0.2207(8) 1.3669(5) 0.027(2) Uani 1 d . .
O32 O 0.9603(4) -0.3014(5) 1.3611(4) 0.0400(14) Uani 1 d . .
C33 C 1.0840(5) -0.1428(7) 1.4595(5) 0.024(2) Uani 1 d . .
C34 C 1.1748(6) -0.0652(7) 1.4667(5) 0.027(2) Uani 1 d . .
H34 H 1.1983(6) -0.0540(7) 1.4091(5) 0.032 Uiso 1 calc R .
C35 C 1.2308(5) -0.0041(8) 1.5583(5) 0.0245(15) Uani 1 d . .
H35 H 1.2925(5) 0.0460(8) 1.5627(5) 0.029 Uiso 1 calc R .
C36 C 1.1936(5) -0.0186(8) 1.6437(5) 0.029(2) Uani 1 d . .
O36 O 1.2454(4) 0.0353(5) 1.7388(4) 0.0344(14) Uani 1 d . .
C36M C 1.3473(6) 0.0994(8) 1.7507(6) 0.044(2) Uani 1 d . .
H36A H 1.3755(6) 0.1329(8) 1.8196(6) 0.067 Uiso 1 calc R .
H36B H 1.3366(6) 0.1703(8) 1.7023(6) 0.067 Uiso 1 calc R .
H36C H 1.3984(6) 0.0381(8) 1.7380(6) 0.067 Uiso 1 calc R .
C37 C 1.1012(5) -0.0927(7) 1.6363(5) 0.026(2) Uani 1 d . .
H37 H 1.0753(5) -0.1004(7) 1.6929(5) 0.032 Uiso 1 calc R .
C38 C 1.0480(6) -0.1547(7) 1.5461(5) 0.026(2) Uani 1 d . .
H38 H 0.9868(6) -0.2056(7) 1.5423(5) 0.031 Uiso 1 calc R .
B B 0.9229(6) -0.3119(7) 0.8300(5) 0.029(2) Uani 1 d D .
F1 F 0.8385(4) -0.2600(5) 0.8571(4) 0.063(2) Uani 1 d D .
F2 F 0.9299(12) -0.2196(18) 0.7514(12) 0.067(6) Uiso 0.40(2) d PD 1
F3 F 0.9003(8) -0.4282(12) 0.7778(13) 0.031(4) Uiso 0.40(2) d PD 1
F4 F 1.0185(9) -0.3198(19) 0.9074(9) 0.045(5) Uiso 0.40(2) d PD 1
F2' F 0.9205(12) -0.2774(25) 0.7299(11) 0.040(6) Uiso 0.29(2) d PD 2
F3' F 0.8991(13) -0.4443(14) 0.8270(19) 0.051(6) Uiso 0.29(2) d PD 2
F4' F 1.0181(9) -0.2705(19) 0.8953(11) 0.008(4) Uiso 0.29(2) d PD 2
F2" F 0.9081(10) -0.3753(18) 0.7398(10) 0.032(5) Uiso 0.308(11) d PD 3
F3" F 0.9660(16) -0.4145(18) 0.9089(14) 0.094(8) Uiso 0.308(11) d PD 3
F4" F 1.0113(11) -0.2253(15) 0.8504(14) 0.054(6) Uiso 0.308(11) d PD 3

loop_
_atom_type_symbol
_atom_type_description
_atom_type_scat_dispersion_real
_atom_type_scat_dispersion_imag
_atom_type_scat_source
C C 0.0033 0.0016 'International Tables Vol C Tables 4.2.6.8 and 6.1.1.4'
H H 0.0000 0.0000 'International Tables Vol C Tables 4.2.6.8 and 6.1.1.4'
B B 0.0013 0.0007 'International Tables Vol C Tables 4.2.6.8 and 6.1.1.4'
O O 0.0106 0.0060 'International Tables Vol C Tables 4.2.6.8 and 6.1.1.4'
F F 0.0171 0.0103 'International Tables Vol C Tables 4.2.6.8 and 6.1.1.4'
S S 0.1246 0.1234 'International Tables Vol C Tables 4.2.6.8 and 6.1.1.4'
Pd Pd -0.9988 1.0072 'International Tables Vol C Tables 4.2.6.8 and 6.1.1.4'

loop_
_geom_angle_atom_site_label_1
_geom_angle_atom_site_label_2
_geom_angle_atom_site_label_3
_geom_angle
_geom_angle_site_symmetry_1
_geom_angle_site_symmetry_3
_geom_angle_publ_flag
S1 Pd S5 90.15(7) . . yes
S1 Pd S5 89.85(7) . 3_757 yes
S1 Pd S1 180.0 3_757 . ?
S5 Pd S5 180.0 . 3_757 ?
C2 S1 C8 95.4(3) . 3_757 ?
C2 S1 Pd 108.4(2) . . ?
C8 S1 Pd 105.9(2) 3_757 . ?
C3 C2 S1 114.6(5) . . ?
O31 C3 C4 107.2(6) . . ?
O31 C3 C2 112.3(6) . . ?
C4 C3 C2 114.6(6) . . ?
C3 C4 S5 114.4(5) . . ?
C4 S5 C6 95.2(3) . . ?
C4 S5 Pd 110.1(3) . . ?
C6 S5 Pd 105.3(2) . . ?
C7 C6 S5 112.9(5) . . ?
C6 C7 C8 112.9(5) . . ?
C7 C8 S1 113.2(5) . 3_757 ?
C32 O31 C3 116.1(6) . . ?
O32 C32 O31 123.0(7) . . ?
O32 C32 C33 125.6(6) . . ?
O31 C32 C33 111.4(6) . . ?
C34 C33 C38 118.4(7) . . ?
C34 C33 C32 122.8(6) . . ?
C38 C33 C32 118.6(6) . . ?
C35 C34 C33 121.1(6) . . ?
C34 C35 C36 119.2(7) . . ?
O36 C36 C37 116.4(6) . . ?
O36 C36 C35 123.5(6) . . ?
C37 C36 C35 120.1(7) . . ?
C36 O36 C36M 116.9(5) . . ?
C38 C37 C36 120.1(6) . . ?
C37 C38 C33 121.1(7) . . ?
F4' B F1 109.8(7) . . ?
F2" B F1 122.2(7) . . ?
F4 B F1 115.0(7) . . ?
F4 B F3 110.5(9) . . ?
F1 B F3 114.8(7) . . ?
F4' B F3' 118.4(11) . . ?
F1 B F3' 101.8(8) . . ?
F2" B F4" 111.4(10) . . ?
F1 B F4" 111.5(8) . . ?
F4' B F2' 108.2(10) . . ?
F1 B F2' 112.6(9) . . ?
F3' B F2' 106.1(10) . . ?
F4 B F2 111.6(9) . . ?
F1 B F2 100.4(8) . . ?
F3 B F2 103.5(9) . . ?
F2" B F3" 103.7(10) . . ?
F1 B F3" 103.4(8) . . ?
F4" B F3" 101.7(10) . . ?

loop_
_geom_bond_atom_site_label_1
_geom_bond_atom_site_label_2
_geom_bond_distance
_geom_bond_site_symmetry_2
_geom_bond_publ_flag
Pd S1 2.317(2) . yes
Pd S5 2.338(2) . yes
Pd S1 2.317(2) 3_757 ?
Pd S5 2.338(2) 3_757 ?
S1 C2 1.807(8) . ?
S1 C8 1.817(7) 3_757 ?
C2 C3 1.512(9) . ?
C3 O31 1.436(8) . ?
C3 C4 1.504(9) . ?
C4 S5 1.823(8) . ?
S5 C6 1.827(6) . ?
C6 C7 1.522(10) . ?
C7 C8 1.524(10) . ?
C8 S1 1.817(6) 3_757 ?
O31 C32 1.363(8) . ?
C32 O32 1.192(8) . ?
C32 C33 1.476(10) . ?
C33 C34 1.388(9) . ?
C33 C38 1.396(9) . ?
C34 C35 1.384(9) . ?
C35 C36 1.392(8) . ?
C36 O36 1.377(8) . ?
C36 C37 1.386(10) . ?
O36 C36M 1.428(8) . ?
C37 C38 1.365(9) . ?
B F4' 1.341(12) . ?
B F2" 1.350(13) . ?
B F4 1.354(11) . ?
B F1 1.354(8) . ?
B F3 1.370(11) . ?
B F3' 1.386(14) . ?
B F4" 1.398(13) . ?
B F2' 1.399(13) . ?
B F2 1.450(12) . ?
B F3" 1.483(15) . ?

loop_
_geom_torsion_atom_site_label_1
_geom_torsion_atom_site_label_2
_geom_torsion_atom_site_label_3
_geom_torsion_atom_site_label_4
_geom_torsion
_geom_torsion_site_symmetry_1
_geom_torsion_site_symmetry_4
_geom_torsion_publ_flag
C8 S1 C2 C3 176.0(5) 3_757 . y
S1 C2 C3 O31 47.4(7) . . ?
S1 C2 C3 C4 -75.2(7) . . y
O31 C3 C4 S5 -53.8(7) . . ?
C2 C3 C4 S5 71.6(7) . . y
C3 C4 S5 C6 -170.5(5) . . y
C4 S5 C6 C7 -166.5(5) . . y
S5 C6 C7 C8 -42.3(7) . . y
C6 C7 C8 S1 -43.4(7) . 3_757 y
C4 C3 O31 C32 -152.5(6) . . ?
C2 C3 O31 C32 80.8(7) . . ?
C3 O31 C32 O32 -9.0(10) . . ?
C3 O31 C32 C33 171.1(6) . . ?
O32 C32 C33 C34 169.7(7) . . ?
O31 C32 C33 C34 -10.4(9) . . ?
O32 C32 C33 C38 -5.6(11) . . ?
O31 C32 C33 C38 174.2(6) . . ?
C38 C33 C34 C35 2.0(10) . . ?
C32 C33 C34 C35 -173.4(7) . . ?
C33 C34 C35 C36 -1.5(11) . . ?
C34 C35 C36 O36 178.2(7) . . ?
C34 C35 C36 C37 -0.4(11) . . ?
C37 C36 O36 C36M 173.1(7) . . ?
C35 C36 O36 C36M -5.5(10) . . ?
O36 C36 C37 C38 -176.9(6) . . ?
C35 C36 C37 C38 1.8(11) . . ?
C36 C37 C38 C33 -1.2(11) . . ?
C34 C33 C38 C37 -0.7(10) . . ?
C32 C33 C38 C37 174.9(6) . . ?
